data_4061414
loop_
_publ_author_name
'Klein, Axel'
'Schurr, Thilo'
'Kn\"odler, Axel'
'Gudat, Dietrich'
'Klinkhammer, Karl-Wilhelm'
'Jain, Vimal K.'
'Z\'ali\<s, Stanislav'
'Kaim, Wolfgang'

_publ_section_title
;
Multiple Isomerism (cis/trans; syn/anti) in [(dmso)~2~Pt(aryl)~2~] Complexes: 
A Combined Structural, Spectroscopic, and Theoretical Investigation
;
_journal_issue 17
_journal_name_full Organometallics
_journal_page_first 4125
_journal_page_last 4131
_journal_paper_doi 10.1021/om050076+
_journal_volume 24
_journal_year 2005
_chemical_formula_sum 'C20 H30 O2 Pt S2'
_chemical_formula_weight 561.65
_chemical_name_common trans-(dmso)2Pt(Xyl)2
_space_group_IT_number 14
_symmetry_cell_setting monoclinic
_symmetry_space_group_name_Hall '-P 2yn'
_symmetry_space_group_name_H-M 'P 1 21/n 1'
_atom_sites_solution_hydrogens geom
_atom_sites_solution_primary direct
_atom_sites_solution_secondary difmap
_audit_creation_method SHELXL-97
_cell_angle_alpha 90.00
_cell_angle_beta 97.83(3)
_cell_angle_gamma 90.00
_cell_formula_units_Z 2
_cell_length_a 9.1368(18)
_cell_length_b 9.3840(19)
_cell_length_c 12.224(2)
_cell_measurement_temperature 173(2)
_cell_volume 1038.3(4)
_computing_cell_refinement 'Siemens XSCANS'
_computing_data_collection 'Siemens XSCANS'
_computing_data_reduction 'Siemens SHELXTL'
_computing_molecular_graphics 'Siemens SHELXTL'
_computing_publication_material 'Siemens SHELXTL'
_computing_structure_refinement 'SHELXL-97 (Sheldrick, 1997)'
_computing_structure_solution 'SHELXS-97 (Sheldrick, 1990)'
_diffrn_ambient_temperature 173(2)
_diffrn_measured_fraction_theta_full 0.999
_diffrn_measured_fraction_theta_max 0.999
_diffrn_measurement_device_type Siemens-P4
_diffrn_measurement_method '\w scans'
_diffrn_radiation_monochromator graphite
_diffrn_radiation_source 'fine-focus sealed tube'
_diffrn_radiation_type MoK\a
_diffrn_radiation_wavelength 0.71073
_diffrn_reflns_av_R_equivalents 0.0000
_diffrn_reflns_av_sigmaI/netI 0.0491
_diffrn_reflns_limit_h_max 12
_diffrn_reflns_limit_h_min -12
_diffrn_reflns_limit_k_max 13
_diffrn_reflns_limit_k_min 0
_diffrn_reflns_limit_l_max 17
_diffrn_reflns_limit_l_min 0
_diffrn_reflns_number 3022
_diffrn_reflns_theta_full 30.00
_diffrn_reflns_theta_max 30.00
_diffrn_reflns_theta_min 2.62
_exptl_absorpt_coefficient_mu 6.969
_exptl_crystal_colour colourless
_exptl_crystal_density_diffrn 1.797
_exptl_crystal_density_method 'not measured'
_exptl_crystal_description plate
_exptl_crystal_F_000 552
_exptl_crystal_size_max 0.3
_exptl_crystal_size_mid 0.3
_exptl_crystal_size_min 0.1
_refine_diff_density_max 4.103
_refine_diff_density_min -2.718
_refine_diff_density_rms 0.270
_refine_ls_extinction_coef 0.0096(11)
_refine_ls_extinction_expression Fc^*^=kFc[1+0.001xFc^2^\l^3^/sin(2\q)]^-1/4^
_refine_ls_extinction_method SHELXL
_refine_ls_goodness_of_fit_ref 1.083
_refine_ls_hydrogen_treatment mixed
_refine_ls_matrix_type full
_refine_ls_number_parameters 116
_refine_ls_number_reflns 3022
_refine_ls_number_restraints 0
_refine_ls_restrained_S_all 1.083
_refine_ls_R_factor_all 0.0534
_refine_ls_R_factor_gt 0.0424
_refine_ls_shift/su_max 0.000
_refine_ls_shift/su_mean 0.000
_refine_ls_structure_factor_coef Fsqd
_refine_ls_weighting_details 'calc w=1/[\s^2^(Fo^2^)+(0.0778P)^2^+0.0000P] where P=(Fo^2^+2Fc^2^)/3'
_refine_ls_weighting_scheme calc
_refine_ls_wR_factor_gt 0.1145
_refine_ls_wR_factor_ref 0.1233
_reflns_number_gt 2384
_reflns_number_total 3022
_reflns_threshold_expression >2sigma(I)
_cod_original_sg_symbol_H-M 'P 21/n'
_cod_database_code 4061414

loop_
_symmetry_equiv_pos_as_xyz
'x, y, z'
'-x+1/2, y+1/2, -z+1/2'
'-x, -y, -z'
'x-1/2, -y-1/2, z-1/2'

loop_
_atom_site_label
_atom_site_type_symbol
_atom_site_fract_x
_atom_site_fract_y
_atom_site_fract_z
_atom_site_U_iso_or_equiv
_atom_site_adp_type
_atom_site_occupancy
_atom_site_symmetry_multiplicity
_atom_site_calc_flag
_atom_site_refinement_flags
_atom_site_disorder_assembly
_atom_site_disorder_group
Pt1 Pt 0.0000 0.0000 0.0000 0.01349(13) Uani 1 2 d S . .
S1 S 0.09214(15) 0.09717(13) -0.14496(10) 0.0196(3) Uani 1 1 d . . .
C6 C 0.1565(6) -0.2885(5) -0.0196(4) 0.0202(10) Uani 1 1 d . . .
O1 O 0.1774(6) 0.2295(4) -0.1234(4) 0.0390(11) Uani 1 1 d . . .
C1 C 0.1741(5) -0.1476(5) 0.0227(4) 0.0159(8) Uani 1 1 d . . .
C5 C 0.2753(6) -0.3826(5) -0.0031(4) 0.0233(10) Uani 1 1 d . . .
H5A H 0.2617 -0.4777 -0.0291 0.028 Uiso 1 1 calc R . .
C2 C 0.3132(6) -0.1089(6) 0.0782(4) 0.0198(9) Uani 1 1 d . . .
C4 C 0.4114(7) -0.3424(6) 0.0497(5) 0.0282(12) Uani 1 1 d . . .
H4A H 0.4910 -0.4084 0.0587 0.034 Uiso 1 1 calc R . .
C3 C 0.4316(6) -0.2032(6) 0.0901(5) 0.0256(11) Uani 1 1 d . . .
H3A H 0.5257 -0.1734 0.1255 0.031 Uiso 1 1 calc R . .
C7 C 0.3411(7) 0.0394(7) 0.1246(5) 0.0293(12) Uani 1 1 d . . .
H7A H 0.4434 0.0465 0.1607 0.044 Uiso 1 1 calc R . .
H7B H 0.2736 0.0587 0.1786 0.044 Uiso 1 1 calc R . .
H7C H 0.3244 0.1092 0.0645 0.044 Uiso 1 1 calc R . .
C8 C 0.0126(7) -0.3370(6) -0.0836(5) 0.0266(11) Uani 1 1 d . . .
H8A H 0.0214 -0.4367 -0.1056 0.040 Uiso 1 1 calc R . .
H8B H -0.0108 -0.2776 -0.1497 0.040 Uiso 1 1 calc R . .
H8C H -0.0663 -0.3282 -0.0372 0.040 Uiso 1 1 calc R . .
C11 C 0.2038(8) -0.0234(7) -0.2096(6) 0.0288(13) Uani 1 1 d . . .
H11A H 0.2408 0.0242 -0.2718 0.043 Uiso 1 1 calc R . .
H11B H 0.1448 -0.1066 -0.2367 0.043 Uiso 1 1 calc R . .
H11C H 0.2875 -0.0543 -0.1561 0.043 Uiso 1 1 calc R . .
C21 C -0.0492(7) 0.1301(7) -0.2560(5) 0.0345(14) Uani 1 1 d . . .
H21A H -0.0062 0.1722 -0.3177 0.052 Uiso 1 1 calc R . .
H21B H -0.1216 0.1961 -0.2321 0.052 Uiso 1 1 calc R . .
H21C H -0.0982 0.0402 -0.2798 0.052 Uiso 1 1 calc R . .

loop_
_atom_site_aniso_label
_atom_site_aniso_U_11
_atom_site_aniso_U_22
_atom_site_aniso_U_33
_atom_site_aniso_U_23
_atom_site_aniso_U_13
_atom_site_aniso_U_12
Pt1 0.01248(17) 0.01453(17) 0.01347(17) 0.00098(7) 0.00178(10) 0.00145(7)
S1 0.0214(6) 0.0191(5) 0.0192(5) 0.0022(5) 0.0063(4) 0.0001(5)
C6 0.024(3) 0.021(2) 0.017(2) 0.0019(17) 0.0045(19) 0.0018(18)
O1 0.054(3) 0.029(2) 0.038(3) -0.0024(18) 0.021(2) -0.018(2)
C1 0.015(2) 0.019(2) 0.013(2) 0.0007(16) 0.0017(16) 0.0020(16)
C5 0.032(3) 0.017(2) 0.021(2) -0.0013(17) 0.006(2) 0.0097(19)
C2 0.017(2) 0.025(2) 0.018(2) 0.0008(19) 0.0032(18) -0.0006(18)
C4 0.026(3) 0.034(3) 0.025(3) 0.002(2) 0.003(2) 0.018(2)
C3 0.014(2) 0.035(3) 0.026(3) 0.001(2) -0.001(2) 0.005(2)
C7 0.026(3) 0.029(2) 0.031(3) -0.001(3) -0.004(2) -0.003(3)
C8 0.028(3) 0.025(2) 0.026(3) -0.004(2) 0.002(2) -0.003(2)
C11 0.029(3) 0.042(3) 0.019(3) 0.004(2) 0.016(2) 0.009(2)
C21 0.038(4) 0.043(3) 0.023(3) 0.012(2) 0.006(2) 0.012(3)

loop_
_atom_type_symbol
_atom_type_description
_atom_type_scat_dispersion_real
_atom_type_scat_dispersion_imag
_atom_type_scat_source
C C 0.0033 0.0016 'International Tables Vol C Tables 4.2.6.8 and 6.1.1.4'
H H 0.0000 0.0000 'International Tables Vol C Tables 4.2.6.8 and 6.1.1.4'
O O 0.0106 0.0060 'International Tables Vol C Tables 4.2.6.8 and 6.1.1.4'
S S 0.1246 0.1234 'International Tables Vol C Tables 4.2.6.8 and 6.1.1.4'
Pt Pt -1.7033 8.3905 'International Tables Vol C Tables 4.2.6.8 and 6.1.1.4'

loop_
_geom_angle_atom_site_label_1
_geom_angle_atom_site_label_2
_geom_angle_atom_site_label_3
_geom_angle
_geom_angle_site_symmetry_1
_geom_angle_site_symmetry_3
_geom_angle_publ_flag
C1 Pt1 C1 180.00(18) 3 . ?
C1 Pt1 S1 89.24(13) 3 . ?
C1 Pt1 S1 90.76(13) . . ?
C1 Pt1 S1 90.76(13) 3 3 ?
C1 Pt1 S1 89.24(13) . 3 ?
S1 Pt1 S1 180.00(8) . 3 ?
O1 S1 C21 107.7(3) . . ?
O1 S1 C11 107.1(3) . . ?
C21 S1 C11 100.0(3) . . ?
O1 S1 Pt1 116.48(18) . . ?
C21 S1 Pt1 111.2(2) . . ?
C11 S1 Pt1 113.0(2) . . ?
C5 C6 C1 119.3(5) . . ?
C5 C6 C8 119.5(5) . . ?
C1 C6 C8 121.2(5) . . ?
C2 C1 C6 117.8(4) . . ?
C2 C1 Pt1 120.9(3) . . ?
C6 C1 Pt1 121.3(4) . . ?
C4 C5 C6 122.2(5) . . ?
C3 C2 C1 121.7(5) . . ?
C3 C2 C7 117.3(5) . . ?
C1 C2 C7 121.0(5) . . ?
C5 C4 C3 119.3(5) . . ?
C2 C3 C4 119.6(5) . . ?

loop_
_geom_bond_atom_site_label_1
_geom_bond_atom_site_label_2
_geom_bond_distance
_geom_bond_site_symmetry_2
_geom_bond_publ_flag
Pt1 C1 2.099(5) 3 ?
Pt1 C1 2.099(5) . ?
Pt1 S1 2.2554(13) . ?
Pt1 S1 2.2554(13) 3 ?
S1 O1 1.470(4) . ?
S1 C21 1.769(6) . ?
S1 C11 1.780(6) . ?
C6 C5 1.393(7) . ?
C6 C1 1.421(6) . ?
C6 C8 1.506(8) . ?
C1 C2 1.404(7) . ?
C5 C4 1.373(8) . ?
C2 C3 1.390(7) . ?
C2 C7 1.511(8) . ?
C4 C3 1.400(8) . ?

loop_
_geom_torsion_atom_site_label_1
_geom_torsion_atom_site_label_2
_geom_torsion_atom_site_label_3
_geom_torsion_atom_site_label_4
_geom_torsion
_geom_torsion_site_symmetry_1
_geom_torsion_site_symmetry_2
_geom_torsion_site_symmetry_3
_geom_torsion_site_symmetry_4
_geom_torsion_publ_flag
C1 Pt1 S1 O1 80.1(3) 3 . . . ?
C1 Pt1 S1 O1 -99.9(3) . . . . ?
S1 Pt1 S1 O1 9(100) 3 . . . ?
C1 Pt1 S1 C21 -43.8(3) 3 . . . ?
C1 Pt1 S1 C21 136.2(3) . . . . ?
S1 Pt1 S1 C21 -115(100) 3 . . . ?
C1 Pt1 S1 C11 -155.3(3) 3 . . . ?
C1 Pt1 S1 C11 24.7(3) . . . . ?
S1 Pt1 S1 C11 133(100) 3 . . . ?
C5 C6 C1 C2 1.1(7) . . . . ?
C8 C6 C1 C2 -177.8(5) . . . . ?
C5 C6 C1 Pt1 179.7(4) . . . . ?
C8 C6 C1 Pt1 0.7(6) . . . . ?
C1 Pt1 C1 C2 -39(100) 3 . . . ?
S1 Pt1 C1 C2 80.5(4) . . . . ?
S1 Pt1 C1 C2 -99.5(4) 3 . . . ?
C1 Pt1 C1 C6 143(100) 3 . . . ?
S1 Pt1 C1 C6 -98.0(4) . . . . ?
S1 Pt1 C1 C6 82.0(4) 3 . . . ?
C1 C6 C5 C4 -2.3(8) . . . . ?
C8 C6 C5 C4 176.6(5) . . . . ?
C6 C1 C2 C3 1.2(7) . . . . ?
Pt1 C1 C2 C3 -177.3(4) . . . . ?
C6 C1 C2 C7 179.4(5) . . . . ?
Pt1 C1 C2 C7 0.8(6) . . . . ?
C6 C5 C4 C3 1.1(8) . . . . ?
C1 C2 C3 C4 -2.5(8) . . . . ?
C7 C2 C3 C4 179.3(5) . . . . ?
C5 C4 C3 C2 1.3(8) . . . . ?
